data_4021156
loop_
_publ_author_name
'Ya-Li Chen'
'Jiang-Qin Sun'
'Xin Wei'
'Wai-Yeung Wong'
'Albert W. M. Lee'

_publ_section_title
;
 Generation of Synthetic Equivalents of Benzdiynes from Benzobisoxadisiloles
;
_journal_name_full 'Journal of Organic Chemistry'
_journal_page_first 7190
_journal_page_last 7197
_journal_paper_doi 10.1021/jo049091z
_journal_volume 69
_journal_year 2004
_chemical_formula_sum 'C14 H18 O2 Si2'
_chemical_formula_weight 274.46
_space_group_IT_number 61
_symmetry_cell_setting orthorhombic
_symmetry_space_group_name_Hall '-P 2ac 2ab'
_symmetry_space_group_name_H-M 'P b c a'
_cell_angle_alpha 90.00
_cell_angle_beta 90.00
_cell_angle_gamma 90.00
_cell_formula_units_Z 8
_cell_length_a 9.0501(9)
_cell_length_b 10.5460(11)
_cell_length_c 31.943(3)
_cell_measurement_temperature 293(2)
_cell_volume 3048.7(5)
_diffrn_ambient_temperature 293(2)
_exptl_crystal_density_diffrn 1.196
_cod_depositor_comments
;
The following automatic conversions were performed:
'_symmetry_cell_setting' value 'Orthorhombic' changed to 'orthorhombic'
according to '/home/saulius/struct/CIF-dictionaries/cif_core.dic'
dictionary named 'cif_core.dic' version 2.4.1 from 2010-06-29.

Automatic conversion script
Id: cif_fix_enum 1527 2010-12-29 10:47:43Z saulius 
;
_cod_database_code 4021156

loop_
_symmetry_equiv_pos_as_xyz
'x, y, z'
'-x+1/2, -y, z+1/2'
'-x, y+1/2, -z+1/2'
'x+1/2, -y+1/2, -z'
'-x, -y, -z'
'x-1/2, y, -z-1/2'
'x, -y-1/2, z-1/2'
'-x-1/2, y-1/2, z'

loop_
_atom_site_label
_atom_site_type_symbol
_atom_site_fract_x
_atom_site_fract_y
_atom_site_fract_z
_atom_site_U_iso_or_equiv
_atom_site_adp_type
_atom_site_occupancy
_atom_site_symmetry_multiplicity
_atom_site_calc_flag
_atom_site_refinement_flags
_atom_site_disorder_assembly
_atom_site_disorder_group
C1 C 0.9116(2) 0.5465(2) 0.19816(7) 0.0674(5) Uani 1 1 d . . .
C2 C 1.0193(2) 0.49830(18) 0.22084(7) 0.0638(5) Uani 1 1 d . . .
C3 C 0.96949(19) 0.36484(18) 0.23246(5) 0.0539(4) Uani 1 1 d . . .
C4 C 0.97201(15) 0.28618(15) 0.19232(5) 0.0437(3) Uani 1 1 d . . .
C5 C 0.85741(16) 0.33777(15) 0.16783(5) 0.0460(3) Uani 1 1 d . . .
C6 C 0.79440(19) 0.44363(19) 0.19549(6) 0.0576(4) Uani 1 1 d . . .
C7 C 1.05600(16) 0.18722(15) 0.17828(5) 0.0456(3) Uani 1 1 d . . .
C8 C 1.02686(16) 0.13749(15) 0.13807(5) 0.0455(3) Uani 1 1 d . . .
C9 C 0.91326(17) 0.19041(15) 0.11330(5) 0.0455(3) Uani 1 1 d . . .
C10 C 0.82780(17) 0.29197(15) 0.12875(5) 0.0469(4) Uani 1 1 d . . .
C11 C 1.0984(3) -0.1478(2) 0.14500(11) 0.0810(7) Uani 1 1 d . . .
C12 C 1.3101(3) 0.0183(3) 0.09654(12) 0.0880(8) Uani 1 1 d . . .
C13 C 0.9724(5) 0.2115(3) 0.01883(8) 0.0949(10) Uani 1 1 d . . .
C14 C 0.7095(4) 0.0578(3) 0.04785(12) 0.0944(9) Uani 1 1 d . . .
H1 H 0.905(2) 0.617(2) 0.1845(8) 0.083(8) Uiso 1 1 d . . .
H2 H 1.117(2) 0.531(2) 0.2271(8) 0.082(7) Uiso 1 1 d . . .
H3 H 1.013(2) 0.3275(18) 0.2582(6) 0.061(5) Uiso 1 1 d . . .
H4 H 0.688(3) 0.466(2) 0.1915(7) 0.077(6) Uiso 1 1 d . . .
H5 H 1.1361(19) 0.1529(17) 0.1962(6) 0.054(5) Uiso 1 1 d . . .
H6 H 0.752(2) 0.3258(18) 0.1130(6) 0.058(5) Uiso 1 1 d . . .
H7 H 1.141(4) -0.200(3) 0.1282(12) 0.134(12) Uiso 1 1 d . . .
H8 H 1.153(5) -0.127(4) 0.1720(14) 0.170(15) Uiso 1 1 d . . .
H9 H 0.998(4) -0.175(3) 0.1485(11) 0.139(12) Uiso 1 1 d . . .
H10 H 1.314(3) 0.091(3) 0.0777(9) 0.098(9) Uiso 1 1 d . . .
H11 H 1.341(4) -0.045(4) 0.0814(12) 0.131(11) Uiso 1 1 d . . .
H12 H 1.370(4) 0.033(3) 0.1184(12) 0.126(13) Uiso 1 1 d . . .
H13 H 1.080(4) 0.233(4) 0.0270(13) 0.173(17) Uiso 1 1 d . . .
H14 H 0.964(3) 0.171(3) -0.0075(11) 0.126(10) Uiso 1 1 d . . .
H15 H 0.927(4) 0.281(4) 0.0163(12) 0.152(16) Uiso 1 1 d . . .
H16 H 0.654(4) 0.125(4) 0.0441(12) 0.145(14) Uiso 1 1 d . . .
H17 H 0.685(5) 0.001(4) 0.0639(14) 0.155(17) Uiso 1 1 d . . .
H18 H 0.723(5) 0.028(4) 0.0181(15) 0.187(18) Uiso 1 1 d . . .
O1 O 0.81101(13) 0.38487(13) 0.23618(4) 0.0647(4) Uani 1 1 d . . .
O2 O 1.00893(19) -0.01060(12) 0.07008(5) 0.0725(4) Uani 1 1 d . . .
Si1 Si 1.11479(5) -0.00297(5) 0.112192(18) 0.05561(17) Uani 1 1 d . . .
Si2 Si 0.89778(6) 0.11118(5) 0.061048(15) 0.05687(18) Uani 1 1 d . . .

loop_
_atom_site_aniso_label
_atom_site_aniso_U_11
_atom_site_aniso_U_22
_atom_site_aniso_U_33
_atom_site_aniso_U_23
_atom_site_aniso_U_13
_atom_site_aniso_U_12
C1 0.0827(13) 0.0514(10) 0.0680(12) -0.0063(9) -0.0061(10) 0.0148(10)
C2 0.0647(11) 0.0604(11) 0.0662(12) -0.0140(9) -0.0058(9) 0.0078(9)
C3 0.0497(9) 0.0672(11) 0.0449(8) -0.0031(7) -0.0004(7) 0.0142(8)
C4 0.0403(7) 0.0479(8) 0.0430(8) 0.0034(6) 0.0017(6) 0.0028(6)
C5 0.0394(7) 0.0506(8) 0.0482(8) 0.0034(7) 0.0043(6) 0.0071(6)
C6 0.0500(9) 0.0692(11) 0.0535(9) -0.0045(8) -0.0005(7) 0.0208(8)
C7 0.0388(7) 0.0484(8) 0.0497(8) 0.0028(6) -0.0017(6) 0.0047(6)
C8 0.0409(7) 0.0428(8) 0.0527(8) 0.0011(6) 0.0031(6) 0.0010(6)
C9 0.0463(7) 0.0443(8) 0.0459(8) 0.0027(6) 0.0013(6) -0.0017(6)
C10 0.0426(7) 0.0512(9) 0.0469(8) 0.0068(7) -0.0031(6) 0.0048(7)
C11 0.0792(16) 0.0540(12) 0.110(2) 0.0043(12) -0.0025(14) 0.0159(11)
C12 0.0662(14) 0.093(2) 0.105(2) -0.0335(17) 0.0225(14) -0.0012(13)
C13 0.156(3) 0.0737(16) 0.0552(13) -0.0054(11) 0.0269(16) -0.0135(18)
C14 0.0983(19) 0.0798(17) 0.105(2) 0.0179(16) -0.0491(17) -0.0178(16)
O1 0.0537(7) 0.0910(10) 0.0495(7) -0.0005(6) 0.0102(5) 0.0194(6)
O2 0.0866(10) 0.0563(8) 0.0745(9) -0.0227(6) -0.0181(8) 0.0110(7)
Si1 0.0515(3) 0.0477(3) 0.0676(3) -0.0125(2) -0.0006(2) 0.00554(19)
Si2 0.0732(3) 0.0470(3) 0.0504(3) -0.00335(19) -0.0067(2) -0.0044(2)

loop_
_geom_bond_atom_site_label_1
_geom_bond_atom_site_label_2
_geom_bond_distance
_geom_bond_site_symmetry_2
_geom_bond_publ_flag
C1 C2 1.316(3) . ?
C1 C6 1.520(3) . ?
C2 C3 1.524(3) . ?
C3 O1 1.455(2) . ?
C3 C4 1.527(2) . ?
C4 C7 1.367(2) . ?
C4 C5 1.408(2) . ?
C5 C10 1.365(2) . ?
C5 C6 1.534(2) . ?
C6 O1 1.448(2) . ?
C7 C8 1.412(2) . ?
C8 C9 1.412(2) . ?
C8 Si1 1.8736(16) . ?
C9 C10 1.410(2) . ?
C9 Si2 1.8718(16) . ?
C11 Si1 1.858(3) . ?
C12 Si1 1.850(3) . ?
C13 Si2 1.842(3) . ?
C14 Si2 1.843(3) . ?
O2 Si1 1.6535(15) . ?
O2 Si2 1.6566(15) . ?
Si1 Si2 2.8240(8) . ?
